data_7064437
loop_
_publ_author_name
'Varmuzova, Vera'
'Cisarova, Ivana'
'\<St\<epni\<cka, Petr'

_publ_section_title
;
 Synthesis, coordination and catalytic application of hybrid
 phosphinoferrocene ligands bearing imidazole N-donor groups
;
_journal_name_full 'New Journal of Chemistry'
_journal_paper_doi 10.1039/D6NJ01330A
_journal_year 2026
_chemical_absolute_configuration ad
_chemical_formula_moiety 'C54 H46 Cl2 Fe2 N4 O2 P2 Pd, 2(C H Cl3)'
_chemical_formula_sum 'C56 H48 Cl8 Fe2 N4 O2 P2 Pd'
_chemical_formula_weight 1372.62
_space_group_crystal_system orthorhombic
_space_group_IT_number 19
_space_group_name_Hall 'P 2ac 2ab'
_space_group_name_H-M_alt 'P 21 21 21'
_atom_sites_solution_hydrogens geom
_atom_sites_solution_primary 'intrinsic phasing'
_atom_sites_solution_secondary difmap
_audit_creation_method SHELXL-2019/3
_audit_update_record
;
2026-06-03 deposited with the CCDC.	2026-06-05 downloaded from the CCDC.
;
_cell_angle_alpha 90
_cell_angle_beta 90
_cell_angle_gamma 90
_cell_formula_units_Z 4
_cell_length_a 11.3698(6)
_cell_length_b 19.8046(11)
_cell_length_c 24.4266(15)
_cell_measurement_reflns_used 9536
_cell_measurement_temperature 100(2)
_cell_measurement_theta_max 28.27
_cell_measurement_theta_min 2.22
_cell_volume 5500.2(5)
_computing_cell_refinement 'SAINT V8.41 (Bruker AXS LLC)'
_computing_data_collection 'Bruker Instrument Service v8.5.5.6'
_computing_data_reduction 'SAINT V8.41 (Bruker AXS LLC)'
_computing_molecular_graphics 'PLATON (Spek, 2017)'
_computing_publication_material 'PLATON (Spek, 2017)'
_computing_structure_refinement 'SHELXL-2019 (Sheldrick, 2019)'
_computing_structure_solution 'SHELXT 2018 (Sheldrick, 2018)'
_diffrn_ambient_temperature 100(2)
_diffrn_detector_area_resol_mean 7.391
_diffrn_detector_type 'Bruker PHOTON III'
_diffrn_measured_fraction_theta_full 1.000
_diffrn_measured_fraction_theta_max 0.998
_diffrn_measurement_device 'KAPPA diffractometer'
_diffrn_measurement_device_type 'Bruker D8 VENTURE'
_diffrn_radiation_type MoK\a
_diffrn_radiation_wavelength 0.71073
_diffrn_reflns_av_R_equivalents 0.0465
_diffrn_reflns_av_unetI/netI 0.0273
_diffrn_reflns_Laue_measured_fraction_full 1.000
_diffrn_reflns_Laue_measured_fraction_max 0.998
_diffrn_reflns_limit_h_max 15
_diffrn_reflns_limit_h_min -15
_diffrn_reflns_limit_k_max 26
_diffrn_reflns_limit_k_min -26
_diffrn_reflns_limit_l_max 32
_diffrn_reflns_limit_l_min -32
_diffrn_reflns_number 92447
_diffrn_reflns_point_group_measured_fraction_full 1.000
_diffrn_reflns_point_group_measured_fraction_max 0.998
_diffrn_reflns_theta_full 25.242
_diffrn_reflns_theta_max 28.283
_diffrn_reflns_theta_min 1.959
_diffrn_source 'microfocus sealed tube'
_diffrn_source_type 'INCOATEC I\mS Diamond II'
_exptl_absorpt_coefficient_mu 1.338
_exptl_absorpt_correction_T_max 0.89
_exptl_absorpt_correction_T_min 0.65
_exptl_absorpt_correction_type multi-scan
_exptl_absorpt_process_details
;
Krause, L., Herbst-Irmer, R., Sheldrick, G. M., Stalke, D. (2015).
J. Appl. Cryst. 48, 3-10.
;
_exptl_crystal_colour red
_exptl_crystal_density_diffrn 1.658
_exptl_crystal_description bar
_exptl_crystal_F_000 2768
_exptl_crystal_size_max 0.36
_exptl_crystal_size_mid 0.14
_exptl_crystal_size_min 0.09
_refine_diff_density_max 0.650
_refine_diff_density_min -0.522
_refine_diff_density_rms 0.057
_refine_ls_abs_structure_details
;
 Flack x determined using 5722 quotients [(I+)-(I-)]/[(I+)+(I-)]
 (Parsons, Flack and Wagner, Acta Cryst. B69 (2013) 249-259).
;
_refine_ls_abs_structure_Flack -0.002(4)
_refine_ls_extinction_method none
_refine_ls_goodness_of_fit_ref 1.042
_refine_ls_hydrogen_treatment constr
_refine_ls_matrix_type full
_refine_ls_number_parameters 682
_refine_ls_number_reflns 13612
_refine_ls_number_restraints 1
_refine_ls_restrained_S_all 1.044
_refine_ls_R_factor_all 0.0242
_refine_ls_R_factor_gt 0.0225
_refine_ls_shift/su_max 0.001
_refine_ls_shift/su_mean 0.000
_refine_ls_structure_factor_coef Fsqd
_refine_ls_weighting_details 'w=1/[\s^2^(Fo^2^)+(0.0209P)^2^+2.4160P] where P=(Fo^2^+2Fc^2^)/3'
_refine_ls_weighting_scheme calc
_refine_ls_wR_factor_gt 0.0496
_refine_ls_wR_factor_ref 0.0504
_reflns_Friedel_coverage 0.820
_reflns_Friedel_fraction_full 1.000
_reflns_Friedel_fraction_max 0.997
_reflns_number_gt 13153
_reflns_number_total 13612
_reflns_threshold_expression 'I > 2\s(I)'
_cod_data_source_file d6nj01330a2.cif
_cod_data_source_block vv457
_cod_database_code 7064437
_shelx_shelxl_version_number 2019/3
_shelx_space_group_comment
;
The symmetry employed for this shelxl refinement is uniquely defined
by the following loop, which should always be used as a source of
symmetry information in preference to the above space-group names.
They are only intended as comments.
;
_shelx_estimated_absorpt_t_min 0.644
_shelx_estimated_absorpt_t_max 0.889

loop_
_space_group_symop_operation_xyz
'x, y, z'
'-x+1/2, -y, z+1/2'
'-x, y+1/2, -z+1/2'
'x+1/2, -y+1/2, -z'

loop_
_atom_site_label
_atom_site_type_symbol
_atom_site_fract_x
_atom_site_fract_y
_atom_site_fract_z
_atom_site_U_iso_or_equiv
_atom_site_adp_type
_atom_site_occupancy
_atom_site_site_symmetry_order
_atom_site_calc_flag
_atom_site_refinement_flags_posn
_atom_site_refinement_flags_adp
_atom_site_refinement_flags_occupancy
_atom_site_disorder_assembly
_atom_site_disorder_group
Pd1 Pd 0.28105(2) 0.61351(2) 0.28054(2) 0.01006(4) Uani 1 1 d . . . . .
Cl1 Cl 0.31683(6) 0.72486(3) 0.30069(3) 0.01847(14) Uani 1 1 d . . . . .
Cl2 Cl 0.24802(6) 0.50306(3) 0.25489(3) 0.01730(13) Uani 1 1 d . . . . .
Fe1 Fe 0.51315(3) 0.60156(2) 0.42531(2) 0.01253(8) Uani 1 1 d . . . . .
Fe2 Fe 0.04058(3) 0.62993(2) 0.14167(2) 0.01166(8) Uani 1 1 d . . . . .
P1 P 0.48627(5) 0.60241(3) 0.28265(3) 0.01104(12) Uani 1 1 d . . . . .
P2 P 0.07535(5) 0.62682(3) 0.28237(3) 0.01096(12) Uani 1 1 d . . . . .
O1 O 0.45047(18) 0.40939(10) 0.41323(9) 0.0196(4) Uani 1 1 d . . . . .
O2 O 0.08794(19) 0.81767(10) 0.15492(9) 0.0204(4) Uani 1 1 d . . . . .
N1 N 0.6685(2) 0.45695(12) 0.51198(10) 0.0186(5) Uani 1 1 d . . . . .
N2 N 0.6626(2) 0.36284(12) 0.46207(10) 0.0175(5) Uani 1 1 d . . . . .
N3 N -0.0360(2) 0.79672(12) 0.02413(10) 0.0202(5) Uani 1 1 d . . . . .
N4 N -0.1184(2) 0.85550(12) 0.09191(10) 0.0174(5) Uani 1 1 d . . . . .
C1 C 0.4529(2) 0.51379(13) 0.45890(11) 0.0149(5) Uani 1 1 d . . . . .
C2 C 0.3622(2) 0.54520(14) 0.42649(13) 0.0170(6) Uani 1 1 d . . . . .
H2 H 0.323601 0.525868 0.395764 0.020 Uiso 1 1 calc R U . . .
C3 C 0.3410(2) 0.61035(15) 0.44881(12) 0.0200(6) Uani 1 1 d . . . . .
H3 H 0.285884 0.642318 0.435341 0.024 Uiso 1 1 calc R U . . .
C4 C 0.4162(2) 0.61961(14) 0.49464(12) 0.0191(6) Uani 1 1 d . . . . .
H4 H 0.419253 0.658649 0.517196 0.023 Uiso 1 1 calc R U . . .
C5 C 0.4861(3) 0.56061(13) 0.50106(12) 0.0181(6) Uani 1 1 d . . . . .
H5 H 0.544364 0.553441 0.528331 0.022 Uiso 1 1 calc R U . . .
C6 C 0.5597(2) 0.62314(12) 0.34613(11) 0.0129(5) Uani 1 1 d . . . . .
C7 C 0.5485(3) 0.68384(13) 0.37795(11) 0.0153(5) Uani 1 1 d . . . . .
H7 H 0.495925 0.720060 0.370727 0.018 Uiso 1 1 calc R U . . .
C8 C 0.6298(3) 0.68023(14) 0.42215(12) 0.0182(6) Uani 1 1 d . . . . .
H8 H 0.641190 0.713777 0.449438 0.022 Uiso 1 1 calc R U . . .
C9 C 0.6909(2) 0.61782(14) 0.41844(12) 0.0172(5) Uani 1 1 d . . . . .
H9 H 0.750111 0.602403 0.442864 0.021 Uiso 1 1 calc R U . . .
C10 C 0.6481(2) 0.58239(14) 0.37182(12) 0.0153(5) Uani 1 1 d . . . . .
H10 H 0.673781 0.539211 0.359790 0.018 Uiso 1 1 calc R U . . .
C11 C 0.5476(2) 0.66078(12) 0.23268(11) 0.0126(5) Uani 1 1 d . . . . .
C12 C 0.6176(2) 0.71552(13) 0.24714(12) 0.0165(5) Uani 1 1 d . . . . .
H12 H 0.638911 0.722409 0.284333 0.020 Uiso 1 1 calc R U . . .
C13 C 0.6563(3) 0.76012(14) 0.20713(13) 0.0204(6) Uani 1 1 d . . . . .
H13 H 0.702758 0.797964 0.217340 0.024 Uiso 1 1 calc R U . . .
C14 C 0.6283(3) 0.75022(14) 0.15273(13) 0.0207(6) Uani 1 1 d . . . . .
H14 H 0.655785 0.780866 0.125690 0.025 Uiso 1 1 calc R U . . .
C15 C 0.5594(3) 0.69505(14) 0.13766(13) 0.0194(6) Uani 1 1 d . . . . .
H15 H 0.540881 0.687567 0.100229 0.023 Uiso 1 1 calc R U . . .
C16 C 0.5180(2) 0.65108(13) 0.17747(12) 0.0166(5) Uani 1 1 d . . . . .
H16 H 0.469226 0.614202 0.167279 0.020 Uiso 1 1 calc R U . . .
C17 C 0.5541(2) 0.52152(12) 0.26624(11) 0.0127(5) Uani 1 1 d . . . . .
C18 C 0.5129(2) 0.46333(13) 0.29253(11) 0.0148(5) Uani 1 1 d . . . . .
H18 H 0.445460 0.465692 0.315440 0.018 Uiso 1 1 calc R U . . .
C19 C 0.5705(2) 0.40209(13) 0.28511(13) 0.0189(6) Uani 1 1 d . . . . .
H19 H 0.542248 0.362604 0.302846 0.023 Uiso 1 1 calc R U . . .
C20 C 0.6692(3) 0.39853(14) 0.25189(13) 0.0209(6) Uani 1 1 d . . . . .
H20 H 0.708335 0.356602 0.246820 0.025 Uiso 1 1 calc R U . . .
C21 C 0.7109(3) 0.45609(13) 0.22607(13) 0.0202(6) Uani 1 1 d . . . . .
H21 H 0.778628 0.453656 0.203401 0.024 Uiso 1 1 calc R U . . .
C22 C 0.6534(2) 0.51734(14) 0.23337(12) 0.0161(6) Uani 1 1 d . . . . .
H22 H 0.682351 0.556712 0.215710 0.019 Uiso 1 1 calc R U . . .
C23 C 0.5011(3) 0.44637(13) 0.44577(12) 0.0157(5) Uani 1 1 d . . . . .
C24 C 0.6105(3) 0.42385(13) 0.47305(12) 0.0159(5) Uani 1 1 d . . . . .
C25 C 0.7596(3) 0.41566(14) 0.52614(12) 0.0203(6) Uani 1 1 d . . . . .
H25 H 0.816692 0.425835 0.553308 0.024 Uiso 1 1 calc R U . . .
C26 C 0.7574(2) 0.35767(15) 0.49585(12) 0.0202(6) Uani 1 1 d . . . . .
H26 H 0.811170 0.321071 0.497956 0.024 Uiso 1 1 calc R U . . .
C27 C 0.6282(3) 0.31150(15) 0.42222(14) 0.0266(7) Uani 1 1 d . . . . .
H27A H 0.682081 0.273019 0.424643 0.040 Uiso 1 1 calc R U . . .
H27B H 0.631451 0.330698 0.385273 0.040 Uiso 1 1 calc R U . . .
H27C H 0.547824 0.296360 0.430017 0.040 Uiso 1 1 calc R U . . .
C31 C 0.1055(2) 0.71589(14) 0.10573(12) 0.0150(5) Uani 1 1 d . . . . .
C32 C 0.1929(2) 0.68492(13) 0.14078(12) 0.0149(5) Uani 1 1 d . . . . .
H32 H 0.229845 0.705253 0.171538 0.018 Uiso 1 1 calc R U . . .
C33 C 0.2135(2) 0.61869(14) 0.12083(11) 0.0166(5) Uani 1 1 d . . . . .
H33 H 0.266998 0.586958 0.135977 0.020 Uiso 1 1 calc R U . . .
C34 C 0.1406(2) 0.60769(14) 0.07439(12) 0.0177(5) Uani 1 1 d . . . . .
H34 H 0.137363 0.567510 0.053189 0.021 Uiso 1 1 calc R U . . .
C35 C 0.0732(2) 0.66716(13) 0.06508(12) 0.0160(5) Uani 1 1 d . . . . .
H35 H 0.016685 0.673432 0.036869 0.019 Uiso 1 1 calc R U . . .
C36 C -0.0054(2) 0.60766(13) 0.22068(11) 0.0133(5) Uani 1 1 d . . . . .
C37 C 0.0008(3) 0.54756(13) 0.18787(11) 0.0153(5) Uani 1 1 d . . . . .
H37 H 0.050926 0.510000 0.194267 0.018 Uiso 1 1 calc R U . . .
C38 C -0.0810(2) 0.55403(13) 0.14417(12) 0.0173(6) Uani 1 1 d . . . . .
H38 H -0.095344 0.521454 0.116416 0.021 Uiso 1 1 calc R U . . .
C39 C -0.1377(2) 0.61790(15) 0.14924(12) 0.0178(5) Uani 1 1 d . . . . .
H39 H -0.196103 0.635330 0.125255 0.021 Uiso 1 1 calc R U . . .
C40 C -0.0925(2) 0.65089(14) 0.19599(12) 0.0149(5) Uani 1 1 d . . . . .
H40 H -0.115437 0.694160 0.208922 0.018 Uiso 1 1 calc R U . . .
C41 C 0.0164(2) 0.57049(13) 0.33411(11) 0.0135(5) Uani 1 1 d . . . . .
C42 C 0.0605(3) 0.57681(16) 0.38718(13) 0.0219(6) Uani 1 1 d . . . . .
H42 H 0.118816 0.609827 0.394866 0.026 Uiso 1 1 calc R U . . .
C43 C 0.0198(3) 0.53517(17) 0.42889(14) 0.0296(7) Uani 1 1 d . . . . .
H43 H 0.050123 0.539708 0.464935 0.035 Uiso 1 1 calc R U . . .
C44 C -0.0652(3) 0.48707(16) 0.41769(15) 0.0301(8) Uani 1 1 d . . . . .
H44 H -0.093635 0.458747 0.446161 0.036 Uiso 1 1 calc R U . . .
C45 C -0.1087(3) 0.48020(14) 0.36534(15) 0.0253(7) Uani 1 1 d . . . . .
H45 H -0.166176 0.446602 0.357904 0.030 Uiso 1 1 calc R U . . .
C46 C -0.0695(2) 0.52191(13) 0.32312(13) 0.0179(6) Uani 1 1 d . . . . .
H46 H -0.100909 0.517340 0.287269 0.022 Uiso 1 1 calc R U . . .
C47 C 0.0127(2) 0.70877(13) 0.30012(11) 0.0128(5) Uani 1 1 d . . . . .
C48 C -0.0798(3) 0.71453(14) 0.33750(13) 0.0181(6) Uani 1 1 d . . . . .
H48 H -0.107177 0.675873 0.356670 0.022 Uiso 1 1 calc R U . . .
C49 C -0.1317(3) 0.77742(15) 0.34651(14) 0.0245(7) Uani 1 1 d . . . . .
H49 H -0.194167 0.781592 0.372094 0.029 Uiso 1 1 calc R U . . .
C50 C -0.0924(3) 0.83395(15) 0.31825(14) 0.0261(7) Uani 1 1 d . . . . .
H50 H -0.127939 0.876650 0.324576 0.031 Uiso 1 1 calc R U . . .
C51 C -0.0018(3) 0.82814(13) 0.28103(13) 0.0206(6) Uani 1 1 d . . . . .
H51 H 0.024316 0.866815 0.261505 0.025 Uiso 1 1 calc R U . . .
C52 C 0.0516(2) 0.76573(13) 0.27188(12) 0.0159(5) Uani 1 1 d . . . . .
H52 H 0.114465 0.762055 0.246425 0.019 Uiso 1 1 calc R U . . .
C53 C 0.0555(2) 0.78321(13) 0.11605(12) 0.0152(5) Uani 1 1 d . . . . .
C54 C -0.0336(2) 0.80952(13) 0.07733(12) 0.0155(5) Uani 1 1 d . . . . .
C55 C -0.1241(3) 0.83628(16) 0.00392(13) 0.0247(7) Uani 1 1 d . . . . .
H55 H -0.146229 0.838488 -0.033543 0.030 Uiso 1 1 calc R U . . .
C56 C -0.1762(3) 0.87223(15) 0.04499(13) 0.0232(6) Uani 1 1 d . . . . .
H56 H -0.240129 0.902844 0.041524 0.028 Uiso 1 1 calc R U . . .
C57 C -0.1470(3) 0.88295(15) 0.14585(12) 0.0221(6) Uani 1 1 d . . . . .
H57A H -0.120278 0.851559 0.174256 0.033 Uiso 1 1 calc R U . . .
H57B H -0.232286 0.889123 0.148827 0.033 Uiso 1 1 calc R U . . .
H57C H -0.107617 0.926569 0.150612 0.033 Uiso 1 1 calc R U . . .
C1S C 0.1178(3) 0.55705(15) 0.62990(14) 0.0241(6) Uani 1 1 d . . . . .
H1S H 0.148583 0.532873 0.662870 0.029 Uiso 1 1 calc R U . . .
Cl1S Cl 0.05952(8) 0.63493(4) 0.65099(4) 0.0363(2) Uani 1 1 d . . . . .
Cl2S Cl 0.01027(8) 0.50618(5) 0.59888(4) 0.0407(2) Uani 1 1 d . . . . .
Cl3S Cl 0.23431(8) 0.56877(5) 0.58384(4) 0.0407(2) Uani 1 1 d . . . . .
C2S C 0.7740(3) 0.68518(16) 0.57922(15) 0.0332(8) Uani 1 1 d D . . . .
H2S H 0.809894 0.697249 0.615285 0.040 Uiso 1 1 calc R U . A 1
Cl4S Cl 0.64355(8) 0.73123(5) 0.57066(4) 0.0413(2) Uani 1 1 d . . . . .
Cl5S Cl 0.74642(16) 0.59618(7) 0.57761(10) 0.0454(5) Uani 0.852(5) 1 d . . P B 1
Cl5D Cl 0.7111(9) 0.6091(4) 0.6001(5) 0.0454(5) Uani 0.148(5) 1 d D . P B 2
Cl6S Cl 0.87466(9) 0.70219(5) 0.52736(4) 0.0372(2) Uani 1 1 d . . . . .

loop_
_atom_site_aniso_label
_atom_site_aniso_U_11
_atom_site_aniso_U_22
_atom_site_aniso_U_33
_atom_site_aniso_U_23
_atom_site_aniso_U_13
_atom_site_aniso_U_12
Pd1 0.00855(8) 0.01013(8) 0.01149(9) 0.00074(7) 0.00155(7) 0.00024(7)
Cl1 0.0140(3) 0.0120(3) 0.0295(4) -0.0036(2) -0.0009(3) 0.0007(2)
Cl2 0.0145(3) 0.0124(3) 0.0250(4) -0.0021(2) -0.0008(3) 0.0000(2)
Fe1 0.01119(17) 0.01278(17) 0.01361(19) 0.00096(14) 0.00091(14) 0.00032(13)
Fe2 0.01003(17) 0.01275(17) 0.01220(19) 0.00089(14) 0.00014(14) -0.00020(13)
P1 0.0094(3) 0.0106(3) 0.0131(3) 0.0008(3) 0.0018(3) 0.0003(2)
P2 0.0092(3) 0.0115(3) 0.0122(3) 0.0003(3) 0.0017(3) -0.0002(2)
O1 0.0182(10) 0.0177(9) 0.0229(11) -0.0008(8) -0.0018(8) -0.0024(8)
O2 0.0248(11) 0.0180(9) 0.0184(11) 0.0015(8) -0.0046(9) -0.0026(8)
N1 0.0166(12) 0.0200(12) 0.0191(13) 0.0022(10) -0.0005(10) -0.0038(9)
N2 0.0169(12) 0.0171(11) 0.0185(12) 0.0014(9) 0.0027(10) 0.0028(9)
N3 0.0180(12) 0.0232(12) 0.0194(13) 0.0013(10) -0.0036(10) 0.0054(10)
N4 0.0145(11) 0.0170(11) 0.0208(13) -0.0001(9) 0.0008(10) -0.0003(9)
C1 0.0162(13) 0.0134(12) 0.0152(14) 0.0016(10) 0.0036(11) -0.0012(10)
C2 0.0104(12) 0.0181(13) 0.0225(15) 0.0013(11) 0.0027(11) -0.0012(10)
C3 0.0129(13) 0.0192(13) 0.0279(16) 0.0003(12) 0.0054(11) 0.0016(11)
C4 0.0205(14) 0.0183(13) 0.0184(14) -0.0022(11) 0.0067(11) 0.0006(11)
C5 0.0231(15) 0.0173(12) 0.0140(14) 0.0023(10) 0.0030(12) 0.0000(11)
C6 0.0114(12) 0.0133(12) 0.0140(13) 0.0019(10) 0.0013(10) -0.0002(9)
C7 0.0177(13) 0.0121(11) 0.0160(14) 0.0010(10) 0.0011(11) -0.0012(10)
C8 0.0192(14) 0.0186(13) 0.0166(14) -0.0007(11) -0.0005(12) -0.0062(11)
C9 0.0104(12) 0.0224(13) 0.0186(14) 0.0011(11) -0.0014(10) -0.0020(10)
C10 0.0093(12) 0.0183(12) 0.0184(14) 0.0003(10) 0.0029(10) 0.0013(10)
C11 0.0089(11) 0.0125(11) 0.0165(14) 0.0026(9) 0.0027(10) 0.0028(9)
C12 0.0138(13) 0.0185(13) 0.0171(15) 0.0015(11) 0.0029(11) -0.0013(10)
C13 0.0189(14) 0.0170(12) 0.0252(17) 0.0039(11) 0.0042(12) -0.0043(11)
C14 0.0177(14) 0.0196(13) 0.0248(16) 0.0105(12) 0.0045(12) 0.0001(11)
C15 0.0188(14) 0.0244(14) 0.0151(14) 0.0053(11) -0.0002(11) 0.0044(11)
C16 0.0147(13) 0.0163(12) 0.0188(14) 0.0019(11) -0.0009(11) -0.0006(10)
C17 0.0104(12) 0.0124(11) 0.0154(14) -0.0011(9) -0.0006(10) 0.0011(9)
C18 0.0129(12) 0.0167(12) 0.0147(14) 0.0005(10) 0.0005(10) -0.0007(10)
C19 0.0210(13) 0.0125(11) 0.0232(15) 0.0019(11) -0.0043(12) -0.0024(10)
C20 0.0202(14) 0.0135(12) 0.0290(16) -0.0049(11) -0.0041(12) 0.0030(11)
C21 0.0153(13) 0.0210(12) 0.0242(16) -0.0048(11) 0.0041(12) 0.0020(11)
C22 0.0134(13) 0.0158(12) 0.0191(15) 0.0011(10) 0.0007(10) -0.0014(10)
C23 0.0165(13) 0.0156(12) 0.0150(14) 0.0032(10) 0.0052(11) -0.0014(10)
C24 0.0167(13) 0.0151(12) 0.0158(14) 0.0027(10) 0.0038(11) -0.0006(10)
C25 0.0168(14) 0.0257(14) 0.0184(15) 0.0068(11) -0.0004(11) -0.0016(11)
C26 0.0143(13) 0.0246(14) 0.0217(15) 0.0081(11) 0.0029(11) 0.0019(11)
C27 0.0336(18) 0.0223(15) 0.0239(17) -0.0064(12) -0.0016(14) 0.0073(13)
C31 0.0122(12) 0.0181(13) 0.0147(14) 0.0051(10) 0.0020(11) -0.0016(10)
C32 0.0109(12) 0.0199(12) 0.0139(13) 0.0028(10) 0.0005(10) -0.0024(9)
C33 0.0120(12) 0.0212(13) 0.0166(13) 0.0033(10) 0.0037(10) 0.0025(11)
C34 0.0185(13) 0.0186(13) 0.0161(13) 0.0001(11) 0.0057(11) 0.0016(11)
C35 0.0164(13) 0.0178(13) 0.0139(14) 0.0023(10) 0.0016(10) -0.0002(10)
C36 0.0102(11) 0.0161(11) 0.0135(12) 0.0015(11) 0.0022(10) -0.0013(9)
C37 0.0179(13) 0.0130(11) 0.0150(14) 0.0012(10) -0.0008(11) -0.0029(10)
C38 0.0182(13) 0.0167(12) 0.0171(15) 0.0010(11) -0.0011(11) -0.0063(10)
C39 0.0101(11) 0.0246(14) 0.0186(14) 0.0012(12) 0.0006(10) -0.0011(11)
C40 0.0100(12) 0.0196(13) 0.0153(14) 0.0002(11) 0.0014(10) 0.0000(10)
C41 0.0098(12) 0.0141(11) 0.0165(14) 0.0038(10) 0.0044(10) 0.0037(9)
C42 0.0207(15) 0.0262(15) 0.0189(15) 0.0039(12) 0.0012(12) 0.0025(12)
C43 0.0363(19) 0.0348(17) 0.0176(16) 0.0082(13) 0.0064(14) 0.0102(14)
C44 0.0312(18) 0.0268(16) 0.0322(19) 0.0166(14) 0.0201(15) 0.0122(13)
C45 0.0184(14) 0.0144(13) 0.043(2) 0.0078(13) 0.0138(14) 0.0026(11)
C46 0.0124(13) 0.0143(12) 0.0271(16) 0.0041(11) 0.0027(11) 0.0027(10)
C47 0.0096(12) 0.0136(11) 0.0151(13) -0.0015(9) -0.0002(10) 0.0001(9)
C48 0.0164(13) 0.0168(13) 0.0212(15) -0.0010(11) 0.0037(11) 0.0003(10)
C49 0.0191(14) 0.0251(15) 0.0293(18) -0.0057(13) 0.0086(13) 0.0047(12)
C50 0.0238(16) 0.0178(14) 0.0365(19) -0.0043(13) 0.0019(14) 0.0060(12)
C51 0.0210(14) 0.0150(12) 0.0256(15) 0.0010(12) 0.0001(13) 0.0021(10)
C52 0.0131(12) 0.0176(12) 0.0169(15) 0.0007(10) 0.0004(11) 0.0006(10)
C53 0.0158(13) 0.0152(12) 0.0146(14) 0.0045(10) 0.0004(11) -0.0031(10)
C54 0.0140(12) 0.0148(12) 0.0178(14) 0.0016(10) -0.0001(11) -0.0010(10)
C55 0.0236(16) 0.0300(16) 0.0207(16) 0.0004(13) -0.0060(13) 0.0096(13)
C56 0.0187(14) 0.0234(14) 0.0275(16) 0.0002(12) -0.0066(12) 0.0036(11)
C57 0.0212(14) 0.0220(13) 0.0231(15) -0.0042(12) 0.0073(12) -0.0052(11)
C1S 0.0243(16) 0.0245(15) 0.0235(17) 0.0034(12) -0.0001(13) -0.0025(12)
Cl1S 0.0345(5) 0.0323(4) 0.0423(5) -0.0047(4) 0.0050(4) 0.0062(3)
Cl2S 0.0357(5) 0.0349(4) 0.0514(6) 0.0060(4) -0.0062(4) -0.0166(4)
Cl3S 0.0331(5) 0.0456(5) 0.0434(5) -0.0178(4) 0.0160(4) -0.0135(4)
C2S 0.0343(19) 0.0369(18) 0.0284(18) -0.0034(14) -0.0055(16) -0.0140(16)
Cl4S 0.0342(5) 0.0463(5) 0.0435(5) -0.0206(4) 0.0020(4) -0.0045(4)
Cl5S 0.0352(8) 0.0341(5) 0.0670(12) 0.0201(6) -0.0128(8) -0.0113(5)
Cl5D 0.0352(8) 0.0341(5) 0.0670(12) 0.0201(6) -0.0128(8) -0.0113(5)
Cl6S 0.0368(5) 0.0367(4) 0.0383(5) -0.0021(4) 0.0041(4) -0.0051(4)

loop_
_atom_type_symbol
_atom_type_description
_atom_type_scat_dispersion_real
_atom_type_scat_dispersion_imag
_atom_type_scat_source
C C 0.0033 0.0016 'International Tables Vol C Tables 4.2.6.8 and 6.1.1.4'
H H 0.0000 0.0000 'International Tables Vol C Tables 4.2.6.8 and 6.1.1.4'
Cl Cl 0.1484 0.1585 'International Tables Vol C Tables 4.2.6.8 and 6.1.1.4'
Fe Fe 0.3463 0.8444 'International Tables Vol C Tables 4.2.6.8 and 6.1.1.4'
N N 0.0061 0.0033 'International Tables Vol C Tables 4.2.6.8 and 6.1.1.4'
O O 0.0106 0.0060 'International Tables Vol C Tables 4.2.6.8 and 6.1.1.4'
P P 0.1023 0.0942 'International Tables Vol C Tables 4.2.6.8 and 6.1.1.4'
Pd Pd -0.9988 1.0072 'International Tables Vol C Tables 4.2.6.8 and 6.1.1.4'

loop_
_geom_angle_atom_site_label_1
_geom_angle_atom_site_label_2
_geom_angle_atom_site_label_3
_geom_angle
_geom_angle_site_symmetry_1
_geom_angle_site_symmetry_3
_geom_angle_publ_flag
Cl1 Pd1 Cl2 176.54(3) . . ?
Cl1 Pd1 P1 84.78(2) . . ?
Cl2 Pd1 P1 94.54(2) . . ?
Cl1 Pd1 P2 93.70(2) . . ?
Cl2 Pd1 P2 87.11(2) . . ?
P1 Pd1 P2 177.43(3) . . ?
C7 Fe1 C1 167.24(12) . . ?
C7 Fe1 C5 149.41(11) . . ?
C1 Fe1 C5 41.18(11) . . ?
C7 Fe1 C3 106.23(12) . . ?
C1 Fe1 C3 68.81(12) . . ?
C5 Fe1 C3 68.65(12) . . ?
C7 Fe1 C8 40.77(11) . . ?
C1 Fe1 C8 151.75(12) . . ?
C5 Fe1 C8 115.69(12) . . ?
C3 Fe1 C8 124.40(12) . . ?
C7 Fe1 C2 127.51(12) . . ?
C1 Fe1 C2 41.28(11) . . ?
C5 Fe1 C2 69.19(12) . . ?
C3 Fe1 C2 40.62(11) . . ?
C8 Fe1 C2 163.38(11) . . ?
C7 Fe1 C6 41.16(10) . . ?
C1 Fe1 C6 130.06(11) . . ?
C5 Fe1 C6 167.36(11) . . ?
C3 Fe1 C6 119.57(11) . . ?
C8 Fe1 C6 68.82(11) . . ?
C2 Fe1 C6 110.07(11) . . ?
C7 Fe1 C10 68.84(11) . . ?
C1 Fe1 C10 110.48(11) . . ?
C5 Fe1 C10 128.02(11) . . ?
C3 Fe1 C10 155.49(12) . . ?
C8 Fe1 C10 68.43(11) . . ?
C2 Fe1 C10 122.36(11) . . ?
C6 Fe1 C10 40.94(10) . . ?
C7 Fe1 C4 115.78(11) . . ?
C1 Fe1 C4 68.66(11) . . ?
C5 Fe1 C4 40.63(11) . . ?
C3 Fe1 C4 40.55(12) . . ?
C8 Fe1 C4 104.26(12) . . ?
C2 Fe1 C4 68.47(12) . . ?
C6 Fe1 C4 151.74(11) . . ?
C10 Fe1 C4 163.73(12) . . ?
C7 Fe1 C9 68.56(11) . . ?
C1 Fe1 C9 119.81(11) . . ?
C5 Fe1 C9 106.52(12) . . ?
C3 Fe1 C9 161.91(12) . . ?
C8 Fe1 C9 40.55(11) . . ?
C2 Fe1 C9 155.74(11) . . ?
C6 Fe1 C9 68.67(11) . . ?
C10 Fe1 C9 40.58(11) . . ?
C4 Fe1 C9 124.67(12) . . ?
C37 Fe2 C33 105.35(11) . . ?
C37 Fe2 C38 40.81(11) . . ?
C33 Fe2 C38 125.33(11) . . ?
C37 Fe2 C35 146.81(11) . . ?
C33 Fe2 C35 68.71(11) . . ?
C38 Fe2 C35 114.53(12) . . ?
C37 Fe2 C34 113.35(11) . . ?
C33 Fe2 C34 40.70(11) . . ?
C38 Fe2 C34 103.97(12) . . ?
C35 Fe2 C34 40.72(11) . . ?
C37 Fe2 C32 128.37(11) . . ?
C33 Fe2 C32 40.60(11) . . ?
C38 Fe2 C32 164.72(11) . . ?
C35 Fe2 C32 69.21(11) . . ?
C34 Fe2 C32 68.64(11) . . ?
C37 Fe2 C36 41.21(10) . . ?
C33 Fe2 C36 117.21(10) . . ?
C38 Fe2 C36 68.93(11) . . ?
C35 Fe2 C36 170.51(11) . . ?
C34 Fe2 C36 148.49(11) . . ?
C32 Fe2 C36 109.93(11) . . ?
C37 Fe2 C39 68.71(12) . . ?
C33 Fe2 C39 164.07(11) . . ?
C38 Fe2 C39 40.76(11) . . ?
C35 Fe2 C39 107.67(12) . . ?
C34 Fe2 C39 126.64(12) . . ?
C32 Fe2 C39 154.18(11) . . ?
C36 Fe2 C39 68.74(11) . . ?
C37 Fe2 C31 169.15(11) . . ?
C33 Fe2 C31 68.77(11) . . ?
C38 Fe2 C31 150.02(12) . . ?
C35 Fe2 C31 40.93(11) . . ?
C34 Fe2 C31 68.61(11) . . ?
C32 Fe2 C31 41.39(10) . . ?
C36 Fe2 C31 132.34(11) . . ?
C39 Fe2 C31 119.38(11) . . ?
C37 Fe2 C40 68.91(11) . . ?
C33 Fe2 C40 153.06(11) . . ?
C38 Fe2 C40 68.36(11) . . ?
C35 Fe2 C40 130.65(11) . . ?
C34 Fe2 C40 166.21(11) . . ?
C32 Fe2 C40 121.51(11) . . ?
C36 Fe2 C40 41.13(10) . . ?
C39 Fe2 C40 40.27(11) . . ?
C31 Fe2 C40 111.92(11) . . ?
C6 P1 C11 104.72(12) . . ?
C6 P1 C17 101.12(12) . . ?
C11 P1 C17 104.39(12) . . ?
C6 P1 Pd1 117.19(9) . . ?
C11 P1 Pd1 107.89(9) . . ?
C17 P1 Pd1 119.93(9) . . ?
C36 P2 C41 105.33(12) . . ?
C36 P2 C47 100.76(12) . . ?
C41 P2 C47 103.72(12) . . ?
C36 P2 Pd1 117.79(9) . . ?
C41 P2 Pd1 108.14(9) . . ?
C47 P2 Pd1 119.47(9) . . ?
C24 N1 C25 105.2(2) . . ?
C26 N2 C24 106.8(2) . . ?
C26 N2 C27 124.3(2) . . ?
C24 N2 C27 128.9(3) . . ?
C54 N3 C55 105.1(3) . . ?
C56 N4 C54 106.4(2) . . ?
C56 N4 C57 124.1(2) . . ?
C54 N4 C57 129.5(3) . . ?
C5 C1 C2 107.7(2) . . ?
C5 C1 C23 129.9(3) . . ?
C2 C1 C23 122.4(3) . . ?
C5 C1 Fe1 69.51(15) . . ?
C2 C1 Fe1 69.61(15) . . ?
C23 C1 Fe1 123.88(19) . . ?
C3 C2 C1 107.6(3) . . ?
C3 C2 Fe1 69.66(16) . . ?
C1 C2 Fe1 69.12(15) . . ?
C3 C2 H2 126.2 . . ?
C1 C2 H2 126.2 . . ?
Fe1 C2 H2 126.6 . . ?
C4 C3 C2 108.5(3) . . ?
C4 C3 Fe1 69.93(16) . . ?
C2 C3 Fe1 69.71(16) . . ?
C4 C3 H3 125.7 . . ?
C2 C3 H3 125.7 . . ?
Fe1 C3 H3 126.2 . . ?
C3 C4 C5 108.5(3) . . ?
C3 C4 Fe1 69.53(16) . . ?
C5 C4 Fe1 69.36(16) . . ?
C3 C4 H4 125.8 . . ?
C5 C4 H4 125.8 . . ?
Fe1 C4 H4 126.9 . . ?
C4 C5 C1 107.7(3) . . ?
C4 C5 Fe1 70.01(16) . . ?
C1 C5 Fe1 69.31(16) . . ?
C4 C5 H5 126.1 . . ?
C1 C5 H5 126.1 . . ?
Fe1 C5 H5 126.1 . . ?
C10 C6 C7 107.2(2) . . ?
C10 C6 P1 124.8(2) . . ?
C7 C6 P1 127.8(2) . . ?
C10 C6 Fe1 69.57(15) . . ?
C7 C6 Fe1 68.98(15) . . ?
P1 C6 Fe1 129.99(14) . . ?
C8 C7 C6 108.1(2) . . ?
C8 C7 Fe1 69.95(16) . . ?
C6 C7 Fe1 69.86(15) . . ?
C8 C7 H7 125.9 . . ?
C6 C7 H7 125.9 . . ?
Fe1 C7 H7 125.8 . . ?
C9 C8 C7 108.2(2) . . ?
C9 C8 Fe1 69.95(15) . . ?
C7 C8 Fe1 69.27(15) . . ?
C9 C8 H8 125.9 . . ?
C7 C8 H8 125.9 . . ?
Fe1 C8 H8 126.5 . . ?
C8 C9 C10 108.2(2) . . ?
C8 C9 Fe1 69.50(16) . . ?
C10 C9 Fe1 69.63(15) . . ?
C8 C9 H9 125.9 . . ?
C10 C9 H9 125.9 . . ?
Fe1 C9 H9 126.6 . . ?
C9 C10 C6 108.2(2) . . ?
C9 C10 Fe1 69.80(15) . . ?
C6 C10 Fe1 69.49(15) . . ?
C9 C10 H10 125.9 . . ?
C6 C10 H10 125.9 . . ?
Fe1 C10 H10 126.4 . . ?
C12 C11 C16 119.2(2) . . ?
C12 C11 P1 123.0(2) . . ?
C16 C11 P1 117.7(2) . . ?
C13 C12 C11 119.9(3) . . ?
C13 C12 H12 120.1 . . ?
C11 C12 H12 120.1 . . ?
C14 C13 C12 120.9(3) . . ?
C14 C13 H13 119.5 . . ?
C12 C13 H13 119.5 . . ?
C13 C14 C15 119.7(3) . . ?
C13 C14 H14 120.2 . . ?
C15 C14 H14 120.2 . . ?
C16 C15 C14 119.9(3) . . ?
C16 C15 H15 120.1 . . ?
C14 C15 H15 120.1 . . ?
C15 C16 C11 120.4(3) . . ?
C15 C16 H16 119.8 . . ?
C11 C16 H16 119.8 . . ?
C22 C17 C18 119.3(2) . . ?
C22 C17 P1 121.6(2) . . ?
C18 C17 P1 118.7(2) . . ?
C19 C18 C17 120.0(3) . . ?
C19 C18 H18 120.0 . . ?
C17 C18 H18 120.0 . . ?
C20 C19 C18 120.1(3) . . ?
C20 C19 H19 119.9 . . ?
C18 C19 H19 119.9 . . ?
C21 C20 C19 120.1(3) . . ?
C21 C20 H20 120.0 . . ?
C19 C20 H20 120.0 . . ?
C20 C21 C22 119.9(3) . . ?
C20 C21 H21 120.0 . . ?
C22 C21 H21 120.0 . . ?
C17 C22 C21 120.6(3) . . ?
C17 C22 H22 119.7 . . ?
C21 C22 H22 119.7 . . ?
O1 C23 C1 120.5(3) . . ?
O1 C23 C24 120.5(2) . . ?
C1 C23 C24 119.1(2) . . ?
N1 C24 N2 111.1(3) . . ?
N1 C24 C23 126.2(3) . . ?
N2 C24 C23 122.7(3) . . ?
N1 C25 C26 110.6(3) . . ?
N1 C25 H25 124.7 . . ?
C26 C25 H25 124.7 . . ?
N2 C26 C25 106.2(3) . . ?
N2 C26 H26 126.9 . . ?
C25 C26 H26 126.9 . . ?
N2 C27 H27A 109.5 . . ?
N2 C27 H27B 109.5 . . ?
H27A C27 H27B 109.5 . . ?
N2 C27 H27C 109.5 . . ?
H27A C27 H27C 109.5 . . ?
H27B C27 H27C 109.5 . . ?
C35 C31 C32 107.5(2) . . ?
C35 C31 C53 129.1(3) . . ?
C32 C31 C53 123.2(3) . . ?
C35 C31 Fe2 69.24(15) . . ?
C32 C31 Fe2 69.07(15) . . ?
C53 C31 Fe2 122.64(19) . . ?
C33 C32 C31 107.5(2) . . ?
C33 C32 Fe2 69.56(15) . . ?
C31 C32 Fe2 69.54(15) . . ?
C33 C32 H32 126.2 . . ?
C31 C32 H32 126.2 . . ?
Fe2 C32 H32 126.2 . . ?
C32 C33 C34 108.7(2) . . ?
C32 C33 Fe2 69.84(15) . . ?
C34 C33 Fe2 69.79(16) . . ?
C32 C33 H33 125.7 . . ?
C34 C33 H33 125.7 . . ?
Fe2 C33 H33 126.3 . . ?
C33 C34 C35 108.3(2) . . ?
C33 C34 Fe2 69.51(16) . . ?
C35 C34 Fe2 69.58(16) . . ?
C33 C34 H34 125.8 . . ?
C35 C34 H34 125.8 . . ?
Fe2 C34 H34 126.6 . . ?
C34 C35 C31 108.0(3) . . ?
C34 C35 Fe2 69.70(16) . . ?
C31 C35 Fe2 69.83(16) . . ?
C34 C35 H35 126.0 . . ?
C31 C35 H35 126.0 . . ?
Fe2 C35 H35 126.0 . . ?
C37 C36 C40 107.0(2) . . ?
C37 C36 P2 127.9(2) . . ?
C40 C36 P2 125.0(2) . . ?
C37 C36 Fe2 68.90(15) . . ?
C40 C36 Fe2 69.68(15) . . ?
P2 C36 Fe2 127.70(13) . . ?
C38 C37 C36 108.2(2) . . ?
C38 C37 Fe2 69.92(15) . . ?
C36 C37 Fe2 69.89(15) . . ?
C38 C37 H37 125.9 . . ?
C36 C37 H37 125.9 . . ?
Fe2 C37 H37 125.9 . . ?
C37 C38 C39 108.1(2) . . ?
C37 C38 Fe2 69.27(15) . . ?
C39 C38 Fe2 69.88(15) . . ?
C37 C38 H38 125.9 . . ?
C39 C38 H38 125.9 . . ?
Fe2 C38 H38 126.5 . . ?
C40 C39 C38 108.4(3) . . ?
C40 C39 Fe2 70.04(15) . . ?
C38 C39 Fe2 69.36(15) . . ?
C40 C39 H39 125.8 . . ?
C38 C39 H39 125.8 . . ?
Fe2 C39 H39 126.4 . . ?
C39 C40 C36 108.3(2) . . ?
C39 C40 Fe2 69.69(16) . . ?
C36 C40 Fe2 69.19(15) . . ?
C39 C40 H40 125.8 . . ?
C36 C40 H40 125.8 . . ?
Fe2 C40 H40 126.8 . . ?
C42 C41 C46 119.4(3) . . ?
C42 C41 P2 117.3(2) . . ?
C46 C41 P2 123.2(2) . . ?
C43 C42 C41 120.5(3) . . ?
C43 C42 H42 119.7 . . ?
C41 C42 H42 119.7 . . ?
C44 C43 C42 119.7(3) . . ?
C44 C43 H43 120.1 . . ?
C42 C43 H43 120.1 . . ?
C45 C44 C43 120.1(3) . . ?
C45 C44 H44 119.9 . . ?
C43 C44 H44 119.9 . . ?
C44 C45 C46 120.9(3) . . ?
C44 C45 H45 119.6 . . ?
C46 C45 H45 119.6 . . ?
C45 C46 C41 119.3(3) . . ?
C45 C46 H46 120.4 . . ?
C41 C46 H46 120.4 . . ?
C52 C47 C48 119.7(2) . . ?
C52 C47 P2 118.6(2) . . ?
C48 C47 P2 121.5(2) . . ?
C49 C48 C47 119.6(3) . . ?
C49 C48 H48 120.2 . . ?
C47 C48 H48 120.2 . . ?
C50 C49 C48 120.3(3) . . ?
C50 C49 H49 119.8 . . ?
C48 C49 H49 119.8 . . ?
C51 C50 C49 120.0(3) . . ?
C51 C50 H50 120.0 . . ?
C49 C50 H50 120.0 . . ?
C50 C51 C52 120.3(3) . . ?
C50 C51 H51 119.8 . . ?
C52 C51 H51 119.8 . . ?
C47 C52 C51 119.9(3) . . ?
C47 C52 H52 120.0 . . ?
C51 C52 H52 120.0 . . ?
O2 C53 C31 121.4(3) . . ?
O2 C53 C54 120.3(2) . . ?
C31 C53 C54 118.3(2) . . ?
N3 C54 N4 111.6(3) . . ?
N3 C54 C53 125.0(3) . . ?
N4 C54 C53 123.2(3) . . ?
N3 C55 C56 110.6(3) . . ?
N3 C55 H55 124.7 . . ?
C56 C55 H55 124.7 . . ?
N4 C56 C55 106.4(3) . . ?
N4 C56 H56 126.8 . . ?
C55 C56 H56 126.8 . . ?
N4 C57 H57A 109.5 . . ?
N4 C57 H57B 109.5 . . ?
H57A C57 H57B 109.5 . . ?
N4 C57 H57C 109.5 . . ?
H57A C57 H57C 109.5 . . ?
H57B C57 H57C 109.5 . . ?
Cl3S C1S Cl1S 110.93(17) . . ?
Cl3S C1S Cl2S 108.98(18) . . ?
Cl1S C1S Cl2S 111.55(19) . . ?
Cl3S C1S H1S 108.4 . . ?
Cl1S C1S H1S 108.4 . . ?
Cl2S C1S H1S 108.4 . . ?
Cl6S C2S Cl5D 130.5(6) . . ?
Cl6S C2S Cl4S 111.6(2) . . ?
Cl5D C2S Cl4S 97.9(4) . . ?
Cl6S C2S Cl5S 106.8(2) . . ?
Cl4S C2S Cl5S 111.19(19) . . ?
Cl6S C2S H2S 109.0 . . ?
Cl4S C2S H2S 109.0 . . ?
Cl5S C2S H2S 109.0 . . ?

loop_
_geom_bond_atom_site_label_1
_geom_bond_atom_site_label_2
_geom_bond_distance
_geom_bond_site_symmetry_2
_geom_bond_publ_flag
Pd1 Cl1 2.2957(7) . ?
Pd1 Cl2 2.3062(6) . ?
Pd1 P1 2.3442(7) . ?
Pd1 P2 2.3540(7) . ?
Fe1 C7 2.038(3) . ?
Fe1 C1 2.041(3) . ?
Fe1 C5 2.044(3) . ?
Fe1 C3 2.047(3) . ?
Fe1 C8 2.047(3) . ?
Fe1 C2 2.047(3) . ?
Fe1 C6 2.050(3) . ?
Fe1 C10 2.051(3) . ?
Fe1 C4 2.052(3) . ?
Fe1 C9 2.053(3) . ?
Fe2 C37 2.034(3) . ?
Fe2 C33 2.043(3) . ?
Fe2 C38 2.043(3) . ?
Fe2 C35 2.045(3) . ?
Fe2 C34 2.046(3) . ?
Fe2 C32 2.046(3) . ?
Fe2 C36 2.048(3) . ?
Fe2 C39 2.050(3) . ?
Fe2 C31 2.053(3) . ?
Fe2 C40 2.054(3) . ?
P1 C6 1.808(3) . ?
P1 C11 1.820(3) . ?
P1 C17 1.823(3) . ?
P2 C36 1.805(3) . ?
P2 C41 1.814(3) . ?
P2 C47 1.825(3) . ?
O1 C23 1.224(3) . ?
O2 C53 1.226(3) . ?
N1 C24 1.330(4) . ?
N1 C25 1.364(4) . ?
N2 C26 1.361(4) . ?
N2 C24 1.372(3) . ?
N2 C27 1.461(4) . ?
N3 C54 1.324(4) . ?
N3 C55 1.365(4) . ?
N4 C56 1.362(4) . ?
N4 C54 1.373(4) . ?
N4 C57 1.462(4) . ?
C1 C5 1.436(4) . ?
C1 C2 1.441(4) . ?
C1 C23 1.479(4) . ?
C2 C3 1.421(4) . ?
C2 H2 0.9500 . ?
C3 C4 1.420(4) . ?
C3 H3 0.9500 . ?
C4 C5 1.422(4) . ?
C4 H4 0.9500 . ?
C5 H5 0.9500 . ?
C6 C10 1.434(4) . ?
C6 C7 1.437(4) . ?
C7 C8 1.423(4) . ?
C7 H7 0.9500 . ?
C8 C9 1.421(4) . ?
C8 H8 0.9500 . ?
C9 C10 1.423(4) . ?
C9 H9 0.9500 . ?
C10 H10 0.9500 . ?
C11 C12 1.390(4) . ?
C11 C16 1.403(4) . ?
C12 C13 1.389(4) . ?
C12 H12 0.9500 . ?
C13 C14 1.381(4) . ?
C13 H13 0.9500 . ?
C14 C15 1.394(4) . ?
C14 H14 0.9500 . ?
C15 C16 1.388(4) . ?
C15 H15 0.9500 . ?
C16 H16 0.9500 . ?
C17 C22 1.388(4) . ?
C17 C18 1.400(4) . ?
C18 C19 1.391(4) . ?
C18 H18 0.9500 . ?
C19 C20 1.387(4) . ?
C19 H19 0.9500 . ?
C20 C21 1.386(4) . ?
C20 H20 0.9500 . ?
C21 C22 1.389(4) . ?
C21 H21 0.9500 . ?
C22 H22 0.9500 . ?
C23 C24 1.480(4) . ?
C25 C26 1.366(4) . ?
C25 H25 0.9500 . ?
C26 H26 0.9500 . ?
C27 H27A 0.9800 . ?
C27 H27B 0.9800 . ?
C27 H27C 0.9800 . ?
C31 C35 1.433(4) . ?
C31 C32 1.448(4) . ?
C31 C53 1.471(4) . ?
C32 C33 1.419(4) . ?
C32 H32 0.9500 . ?
C33 C34 1.422(4) . ?
C33 H33 0.9500 . ?
C34 C35 1.423(4) . ?
C34 H34 0.9500 . ?
C35 H35 0.9500 . ?
C36 C37 1.437(4) . ?
C36 C40 1.441(4) . ?
C37 C38 1.422(4) . ?
C37 H37 0.9500 . ?
C38 C39 1.425(4) . ?
C38 H38 0.9500 . ?
C39 C40 1.413(4) . ?
C39 H39 0.9500 . ?
C40 H40 0.9500 . ?
C41 C42 1.395(4) . ?
C41 C46 1.397(4) . ?
C42 C43 1.390(4) . ?
C42 H42 0.9500 . ?
C43 C44 1.384(5) . ?
C43 H43 0.9500 . ?
C44 C45 1.378(5) . ?
C44 H44 0.9500 . ?
C45 C46 1.394(4) . ?
C45 H45 0.9500 . ?
C46 H46 0.9500 . ?
C47 C52 1.395(4) . ?
C47 C48 1.397(4) . ?
C48 C49 1.396(4) . ?
C48 H48 0.9500 . ?
C49 C50 1.389(5) . ?
C49 H49 0.9500 . ?
C50 C51 1.378(4) . ?
C50 H50 0.9500 . ?
C51 C52 1.395(4) . ?
C51 H51 0.9500 . ?
C52 H52 0.9500 . ?
C53 C54 1.481(4) . ?
C55 C56 1.365(4) . ?
C55 H55 0.9500 . ?
C56 H56 0.9500 . ?
C57 H57A 0.9800 . ?
C57 H57B 0.9800 . ?
C57 H57C 0.9800 . ?
C1S Cl3S 1.753(3) . ?
C1S Cl1S 1.756(3) . ?
C1S Cl2S 1.756(3) . ?
C1S H1S 1.0000 . ?
C2S Cl6S 1.740(4) . ?
C2S Cl5D 1.744(3) . ?
C2S Cl4S 1.753(4) . ?
C2S Cl5S 1.790(4) . ?
C2S H2S 1.0000 . ?
